data_7239236
loop_
_publ_author_name
'Kapdi, Anant R.'
'Karbelkar, Amruta'
'Naik, Minal'
'Pednekar, Suhas'
'Fischer, Christian'
'Schulzke, Carola'
'Tromp, Moniek'

_publ_section_title
;
 Efficient synthesis of coumarin-based tetra and pentacyclic rings using
 phospha-palladacycles
;
_journal_issue 43
_journal_name_full 'RSC Advances'
_journal_page_first 20905
_journal_paper_doi 10.1039/c3ra43821j
_journal_volume 3
_journal_year 2013
_chemical_formula_sum 'C18 H14 O5'
_chemical_formula_weight 310.29
_space_group_IT_number 14
_space_group_name_Hall '-P 2ybc'
_space_group_name_H-M_alt 'P 1 21/c 1'
_symmetry_cell_setting monoclinic
_symmetry_space_group_name_H-M 'P 1 21/c 1'
_atom_sites_solution_hydrogens geom
_atom_sites_solution_primary direct
_atom_sites_solution_secondary difmap
_audit_creation_method SHELXL-97
_cell_angle_alpha 90.00
_cell_angle_beta 95.64(3)
_cell_angle_gamma 90.00
_cell_formula_units_Z 8
_cell_length_a 9.4706(19)
_cell_length_b 26.200(5)
_cell_length_c 11.299(2)
_cell_measurement_reflns_used 30990
_cell_measurement_temperature 170(2)
_cell_measurement_theta_max 58.7
_cell_measurement_theta_min 3.1
_cell_volume 2790.0(9)
_computing_structure_refinement 'SHELXL-97 (Sheldrick, 2008)'
_diffrn_ambient_temperature 170(2)
_diffrn_measured_fraction_theta_full 0.985
_diffrn_measured_fraction_theta_max 0.985
_diffrn_radiation_monochromator graphite
_diffrn_radiation_source 'fine-focus sealed tube'
_diffrn_radiation_type MoK\a
_diffrn_radiation_wavelength 0.71073
_diffrn_reflns_av_R_equivalents 0.0746
_diffrn_reflns_av_sigmaI/netI 0.0611
_diffrn_reflns_limit_h_max 11
_diffrn_reflns_limit_h_min -12
_diffrn_reflns_limit_k_max 35
_diffrn_reflns_limit_k_min -35
_diffrn_reflns_limit_l_max 15
_diffrn_reflns_limit_l_min -13
_diffrn_reflns_number 29840
_diffrn_reflns_theta_full 29.26
_diffrn_reflns_theta_max 29.26
_diffrn_reflns_theta_min 3.18
_exptl_absorpt_coefficient_mu 0.108
_exptl_absorpt_correction_T_max 0.9681
_exptl_absorpt_correction_T_min 0.8905
_exptl_absorpt_correction_type numerical
_exptl_absorpt_process_details 'face indexed'
_exptl_crystal_colour yellow
_exptl_crystal_density_diffrn 1.477
_exptl_crystal_density_method 'not measured'
_exptl_crystal_description platelet
_exptl_crystal_F_000 1296
_exptl_crystal_size_max 0.35
_exptl_crystal_size_mid 0.30
_exptl_crystal_size_min 0.05
_refine_diff_density_max 0.265
_refine_diff_density_min -0.255
_refine_diff_density_rms 0.051
_refine_ls_extinction_method none
_refine_ls_goodness_of_fit_ref 0.950
_refine_ls_hydrogen_treatment constr
_refine_ls_matrix_type full
_refine_ls_number_parameters 419
_refine_ls_number_reflns 7494
_refine_ls_number_restraints 0
_refine_ls_restrained_S_all 0.950
_refine_ls_R_factor_all 0.1175
_refine_ls_R_factor_gt 0.0498
_refine_ls_shift/su_max 0.001
_refine_ls_shift/su_mean 0.000
_refine_ls_structure_factor_coef Fsqd
_refine_ls_weighting_details 'calc w=1/[\s^2^(Fo^2^)+(0.0701P)^2^+0.0000P] where P=(Fo^2^+2Fc^2^)/3'
_refine_ls_weighting_scheme calc
_refine_ls_wR_factor_gt 0.1135
_refine_ls_wR_factor_ref 0.1416
_reflns_number_gt 3794
_reflns_number_total 7494
_reflns_threshold_expression >2\s(I)
_cod_data_source_file c3ra43821j.txt
_cod_data_source_block mnb69
_cod_original_cell_volume 2790.0(10)
_cod_original_sg_symbol_H-M P21/c
_cod_database_code 7239236

loop_
_symmetry_equiv_pos_as_xyz
'x, y, z'
'-x, y+1/2, -z+1/2'
'-x, -y, -z'
'x, -y-1/2, z-1/2'

loop_
_atom_site_label
_atom_site_type_symbol
_atom_site_fract_x
_atom_site_fract_y
_atom_site_fract_z
_atom_site_U_iso_or_equiv
_atom_site_adp_type
_atom_site_occupancy
_atom_site_symmetry_multiplicity
_atom_site_calc_flag
_atom_site_refinement_flags
O1 O -0.11372(16) 0.64294(5) 0.36775(14) 0.0364(4) Uani 1 1 d .
O2 O 0.04714(16) 0.62040(5) 0.20370(13) 0.0338(3) Uani 1 1 d .
O3 O 0.16051(19) 0.44352(6) 0.14235(15) 0.0475(4) Uani 1 1 d .
O4 O 0.09395(17) 0.36591(5) 0.17761(14) 0.0384(4) Uani 1 1 d .
O5 O -0.19930(16) 0.41256(5) 0.39757(14) 0.0373(4) Uani 1 1 d .
C1 C -0.2092(2) 0.65689(8) 0.4524(2) 0.0372(5) Uani 1 1 d .
H1A H -0.3047 0.6447 0.4253 0.056 Uiso 1 1 calc R
H1B H -0.2105 0.6941 0.4606 0.056 Uiso 1 1 calc R
H1C H -0.1778 0.6414 0.5295 0.056 Uiso 1 1 calc R
C2 C 0.1209(3) 0.60951(8) 0.1027(2) 0.0375(5) Uani 1 1 d .
H2A H 0.2106 0.5923 0.1285 0.056 Uiso 1 1 calc R
H2B H 0.1405 0.6414 0.0622 0.056 Uiso 1 1 calc R
H2C H 0.0625 0.5873 0.0480 0.056 Uiso 1 1 calc R
C3 C -0.0956(2) 0.59210(7) 0.34868(18) 0.0278(4) Uani 1 1 d .
C4 C -0.0058(2) 0.57969(7) 0.26122(17) 0.0267(4) Uani 1 1 d .
C5 C 0.0239(2) 0.52954(7) 0.23744(16) 0.0255(4) Uani 1 1 d .
H5 H 0.0865 0.5215 0.1794 0.031 Uiso 1 1 calc R
C6 C -0.0383(2) 0.49019(7) 0.29906(17) 0.0244(4) Uani 1 1 d .
C7 C -0.0161(2) 0.43546(7) 0.27693(17) 0.0251(4) Uani 1 1 d .
C8 C 0.0834(2) 0.41767(7) 0.19707(19) 0.0329(5) Uani 1 1 d .
C9 C 0.0103(2) 0.33126(7) 0.22878(19) 0.0320(4) Uani 1 1 d .
C10 C 0.0296(3) 0.28052(8) 0.2010(2) 0.0424(5) Uani 1 1 d .
H10 H 0.0979 0.2708 0.1490 0.051 Uiso 1 1 calc R
C11 C -0.0523(3) 0.24431(8) 0.2503(2) 0.0483(6) Uani 1 1 d .
H11 H -0.0403 0.2092 0.2326 0.058 Uiso 1 1 calc R
C12 C -0.1518(3) 0.25875(8) 0.3255(3) 0.0538(7) Uani 1 1 d .
H12 H -0.2082 0.2334 0.3583 0.065 Uiso 1 1 calc R
C13 C -0.1702(3) 0.30919(8) 0.3532(2) 0.0444(6) Uani 1 1 d .
H13 H -0.2386 0.3187 0.4053 0.053 Uiso 1 1 calc R
C14 C -0.0875(2) 0.34664(7) 0.30421(19) 0.0315(4) Uani 1 1 d .
C15 C -0.0987(2) 0.40048(7) 0.32733(18) 0.0279(4) Uani 1 1 d .
C16 C -0.1994(2) 0.46256(7) 0.45126(17) 0.0271(4) Uani 1 1 d .
H16A H -0.1489 0.4607 0.5321 0.032 Uiso 1 1 calc R
H16B H -0.2987 0.4727 0.4595 0.032 Uiso 1 1 calc R
C17 C -0.1312(2) 0.50286(7) 0.38230(17) 0.0251(4) Uani 1 1 d .
C18 C -0.1589(2) 0.55353(7) 0.40794(17) 0.0274(4) Uani 1 1 d .
H18 H -0.2213 0.5616 0.4661 0.033 Uiso 1 1 calc R
O6 O 0.63047(16) 0.66454(5) 0.14510(13) 0.0352(3) Uani 1 1 d .
O7 O 0.44795(16) 0.64223(5) 0.29191(14) 0.0359(4) Uani 1 1 d .
O8 O 0.3827(2) 0.46513(6) 0.38947(16) 0.0555(5) Uani 1 1 d .
O9 O 0.41210(17) 0.38767(5) 0.32675(13) 0.0374(4) Uani 1 1 d .
O10 O 0.65121(17) 0.43376(5) 0.06322(15) 0.0415(4) Uani 1 1 d .
C19 C 0.7391(2) 0.67785(7) 0.0713(2) 0.0388(5) Uani 1 1 d .
H19A H 0.8289 0.6622 0.1031 0.058 Uiso 1 1 calc R
H19B H 0.7498 0.7150 0.0700 0.058 Uiso 1 1 calc R
H19C H 0.7130 0.6654 -0.0096 0.058 Uiso 1 1 calc R
C20 C 0.3622(3) 0.63141(8) 0.3854(2) 0.0391(5) Uani 1 1 d .
H20A H 0.2822 0.6098 0.3550 0.059 Uiso 1 1 calc R
H20B H 0.3262 0.6634 0.4158 0.059 Uiso 1 1 calc R
H20C H 0.4191 0.6136 0.4497 0.059 Uiso 1 1 calc R
C21 C 0.6047(2) 0.61382(7) 0.15779(18) 0.0285(4) Uani 1 1 d .
C22 C 0.5073(2) 0.60138(7) 0.23940(17) 0.0276(4) Uani 1 1 d .
C23 C 0.4774(2) 0.55123(7) 0.26263(17) 0.0279(4) Uani 1 1 d .
H23 H 0.4125 0.5432 0.3189 0.033 Uiso 1 1 calc R
C24 C 0.5423(2) 0.51173(7) 0.20370(17) 0.0249(4) Uani 1 1 d .
C25 C 0.5159(2) 0.45722(7) 0.22260(17) 0.0266(4) Uani 1 1 d .
C26 C 0.4339(2) 0.43950(7) 0.31575(19) 0.0341(5) Uani 1 1 d .
C27 C 0.4640(2) 0.35313(7) 0.25172(19) 0.0327(5) Uani 1 1 d .
C28 C 0.4340(3) 0.30226(8) 0.2707(2) 0.0401(5) Uani 1 1 d .
H28 H 0.3796 0.2925 0.3333 0.048 Uiso 1 1 calc R
C29 C 0.4843(3) 0.26606(8) 0.1974(2) 0.0464(6) Uani 1 1 d .
H29 H 0.4653 0.2310 0.2099 0.056 Uiso 1 1 calc R
C30 C 0.5629(3) 0.28044(8) 0.1052(3) 0.0500(6) Uani 1 1 d .
H30 H 0.5959 0.2551 0.0544 0.060 Uiso 1 1 calc R
C31 C 0.5933(3) 0.33107(8) 0.0871(2) 0.0422(6) Uani 1 1 d .
H31 H 0.6477 0.3406 0.0244 0.051 Uiso 1 1 calc R
C32 C 0.5436(2) 0.36849(7) 0.1617(2) 0.0327(4) Uani 1 1 d .
C33 C 0.5709(2) 0.42220(7) 0.15074(18) 0.0288(4) Uani 1 1 d .
C34 C 0.7074(2) 0.48425(7) 0.05410(17) 0.0272(4) Uani 1 1 d .
H34A H 0.7012 0.4939 -0.0310 0.033 Uiso 1 1 calc R
H34B H 0.8091 0.4837 0.0843 0.033 Uiso 1 1 calc R
C35 C 0.6346(2) 0.52446(7) 0.12003(17) 0.0267(4) Uani 1 1 d .
C36 C 0.6664(2) 0.57534(7) 0.09761(17) 0.0281(4) Uani 1 1 d .
H36 H 0.7306 0.5834 0.0408 0.034 Uiso 1 1 calc R

loop_
_atom_site_aniso_label
_atom_site_aniso_U_11
_atom_site_aniso_U_22
_atom_site_aniso_U_33
_atom_site_aniso_U_23
_atom_site_aniso_U_13
_atom_site_aniso_U_12
O1 0.0491(9) 0.0199(6) 0.0438(9) -0.0002(6) 0.0234(7) 0.0029(6)
O2 0.0435(9) 0.0208(6) 0.0404(8) 0.0036(6) 0.0210(7) 0.0006(6)
O3 0.0639(11) 0.0275(7) 0.0581(11) -0.0004(7) 0.0411(9) -0.0012(7)
O4 0.0479(9) 0.0222(7) 0.0493(9) -0.0033(6) 0.0264(7) 0.0003(6)
O5 0.0453(9) 0.0218(7) 0.0492(9) -0.0039(6) 0.0261(7) -0.0025(6)
C1 0.0455(13) 0.0279(10) 0.0410(12) -0.0036(8) 0.0187(10) 0.0050(9)
C2 0.0471(13) 0.0302(10) 0.0390(12) 0.0038(8) 0.0233(10) 0.0005(9)
C3 0.0334(11) 0.0191(8) 0.0321(10) -0.0003(7) 0.0096(9) 0.0024(7)
C4 0.0317(10) 0.0204(8) 0.0292(10) 0.0034(7) 0.0096(8) -0.0018(7)
C5 0.0291(10) 0.0246(9) 0.0241(9) 0.0000(7) 0.0099(8) 0.0008(7)
C6 0.0262(10) 0.0216(8) 0.0262(10) 0.0005(7) 0.0055(8) 0.0005(7)
C7 0.0293(10) 0.0196(8) 0.0272(10) -0.0015(7) 0.0063(8) -0.0001(7)
C8 0.0419(12) 0.0235(9) 0.0353(11) -0.0011(8) 0.0138(9) 0.0000(8)
C9 0.0355(12) 0.0246(9) 0.0369(11) -0.0001(8) 0.0085(9) 0.0001(8)
C10 0.0504(14) 0.0267(10) 0.0525(14) -0.0051(9) 0.0175(11) 0.0050(9)
C11 0.0600(16) 0.0216(10) 0.0661(17) -0.0010(10) 0.0203(13) 0.0020(9)
C12 0.0673(18) 0.0230(11) 0.0761(19) 0.0042(10) 0.0314(15) -0.0015(10)
C13 0.0546(15) 0.0241(10) 0.0591(15) 0.0006(9) 0.0285(12) -0.0007(9)
C14 0.0369(11) 0.0216(9) 0.0369(11) 0.0004(8) 0.0082(9) 0.0020(8)
C15 0.0316(10) 0.0228(9) 0.0309(10) -0.0011(7) 0.0104(8) 0.0018(7)
C16 0.0331(11) 0.0219(8) 0.0278(10) -0.0019(7) 0.0109(8) -0.0024(7)
C17 0.0288(10) 0.0219(8) 0.0256(10) 0.0009(7) 0.0069(8) -0.0002(7)
C18 0.0317(11) 0.0249(9) 0.0268(10) 0.0005(7) 0.0091(8) 0.0004(7)
O6 0.0467(9) 0.0213(7) 0.0413(9) 0.0017(6) 0.0223(7) -0.0019(6)
O7 0.0457(9) 0.0223(7) 0.0436(9) -0.0035(6) 0.0239(7) 0.0013(6)
O8 0.0916(14) 0.0302(8) 0.0529(11) -0.0067(7) 0.0487(10) -0.0109(8)
O9 0.0535(10) 0.0240(7) 0.0380(8) 0.0013(6) 0.0211(7) -0.0048(6)
O10 0.0551(10) 0.0227(7) 0.0525(10) -0.0032(6) 0.0340(8) -0.0061(6)
C19 0.0461(13) 0.0242(9) 0.0494(14) 0.0032(9) 0.0206(11) -0.0035(9)
C20 0.0469(13) 0.0317(11) 0.0428(13) -0.0041(9) 0.0247(11) -0.0008(9)
C21 0.0340(11) 0.0223(9) 0.0303(10) 0.0014(7) 0.0081(9) -0.0027(7)
C22 0.0318(10) 0.0223(9) 0.0300(10) -0.0031(7) 0.0096(8) 0.0013(7)
C23 0.0308(11) 0.0251(9) 0.0296(10) -0.0012(7) 0.0118(8) -0.0008(7)
C24 0.0274(10) 0.0225(8) 0.0255(10) 0.0003(7) 0.0052(8) -0.0013(7)
C25 0.0305(10) 0.0218(9) 0.0286(10) -0.0004(7) 0.0082(8) -0.0011(7)
C26 0.0467(13) 0.0255(9) 0.0323(11) 0.0007(8) 0.0151(10) -0.0052(8)
C27 0.0376(12) 0.0238(9) 0.0382(12) 0.0025(8) 0.0105(9) 0.0006(8)
C28 0.0473(14) 0.0254(10) 0.0496(14) 0.0074(9) 0.0148(11) -0.0029(9)
C29 0.0552(15) 0.0204(9) 0.0656(17) 0.0053(10) 0.0161(13) -0.0011(9)
C30 0.0614(16) 0.0249(10) 0.0681(17) -0.0016(10) 0.0286(14) -0.0006(10)
C31 0.0517(14) 0.0260(10) 0.0522(14) -0.0003(9) 0.0228(11) -0.0005(9)
C32 0.0366(11) 0.0206(9) 0.0421(12) 0.0018(8) 0.0093(9) 0.0002(8)
C33 0.0314(11) 0.0254(9) 0.0314(11) 0.0028(7) 0.0115(8) -0.0010(7)
C34 0.0320(11) 0.0223(8) 0.0289(10) -0.0019(7) 0.0108(8) -0.0026(7)
C35 0.0289(10) 0.0243(9) 0.0279(10) -0.0015(7) 0.0073(8) -0.0010(7)
C36 0.0310(11) 0.0270(9) 0.0280(10) 0.0008(7) 0.0122(8) -0.0021(7)

loop_
_atom_type_symbol
_atom_type_description
_atom_type_scat_dispersion_real
_atom_type_scat_dispersion_imag
_atom_type_scat_source
C C 0.0033 0.0016 'International Tables Vol C Tables 4.2.6.8 and 6.1.1.4'
H H 0.0000 0.0000 'International Tables Vol C Tables 4.2.6.8 and 6.1.1.4'
O O 0.0106 0.0060 'International Tables Vol C Tables 4.2.6.8 and 6.1.1.4'

loop_
_geom_angle_atom_site_label_1
_geom_angle_atom_site_label_2
_geom_angle_atom_site_label_3
_geom_angle
C3 O1 C1 117.03(15)
C4 O2 C2 117.10(15)
C9 O4 C8 122.04(16)
C15 O5 C16 119.62(15)
O1 C3 C18 124.81(17)
O1 C3 C4 115.60(16)
C18 C3 C4 119.59(17)
O2 C4 C5 124.03(17)
O2 C4 C3 115.41(16)
C5 C4 C3 120.56(16)
C4 C5 C6 119.99(17)
C17 C6 C5 118.97(16)
C17 C6 C7 117.23(16)
C5 C6 C7 123.75(17)
C15 C7 C8 118.67(17)
C15 C7 C6 119.02(17)
C8 C7 C6 122.17(16)
O3 C8 O4 114.36(18)
O3 C8 C7 127.05(18)
O4 C8 C7 118.59(16)
O4 C9 C14 121.24(17)
O4 C9 C10 116.49(19)
C14 C9 C10 122.27(19)
C11 C10 C9 118.5(2)
C10 C11 C12 120.4(2)
C13 C12 C11 120.9(2)
C12 C13 C14 119.6(2)
C9 C14 C13 118.34(18)
C9 C14 C15 117.68(17)
C13 C14 C15 123.98(19)
O5 C15 C7 124.04(17)
O5 C15 C14 114.17(16)
C7 C15 C14 121.75(18)
O5 C16 C17 113.80(15)
C18 C17 C6 120.97(16)
C18 C17 C16 117.75(17)
C6 C17 C16 121.22(16)
C3 C18 C17 119.87(18)
C21 O6 C19 116.50(15)
C22 O7 C20 116.99(15)
C27 O9 C26 122.03(16)
C33 O10 C34 120.21(15)
O6 C21 C36 125.00(18)
O6 C21 C22 115.57(16)
C36 C21 C22 119.44(17)
O7 C22 C23 124.24(17)
O7 C22 C21 115.24(16)
C23 C22 C21 120.52(16)
C22 C23 C24 120.39(17)
C35 C24 C23 118.65(17)
C35 C24 C25 117.35(16)
C23 C24 C25 123.99(17)
C33 C25 C26 118.85(17)
C33 C25 C24 119.18(17)
C26 C25 C24 121.97(16)
O8 C26 O9 114.26(18)
O8 C26 C25 127.22(19)
O9 C26 C25 118.50(17)
O9 C27 C28 116.80(19)
O9 C27 C32 121.29(17)
C28 C27 C32 121.90(19)
C29 C28 C27 118.9(2)
C28 C29 C30 120.5(2)
C31 C30 C29 120.5(2)
C30 C31 C32 119.8(2)
C27 C32 C31 118.49(18)
C27 C32 C33 117.58(18)
C31 C32 C33 123.93(19)
O10 C33 C25 124.46(17)
O10 C33 C32 113.85(16)
C25 C33 C32 121.67(18)
O10 C34 C35 114.94(16)
C24 C35 C36 120.94(17)
C24 C35 C34 121.38(16)
C36 C35 C34 117.65(17)
C21 C36 C35 120.01(17)

loop_
_geom_bond_atom_site_label_1
_geom_bond_atom_site_label_2
_geom_bond_distance
O1 C3 1.363(2)
O1 C1 1.427(2)
O2 C4 1.370(2)
O2 C2 1.424(2)
O3 C8 1.209(2)
O4 C9 1.370(2)
O4 C8 1.379(2)
O5 C15 1.336(2)
O5 C16 1.444(2)
C3 C18 1.381(3)
C3 C4 1.404(3)
C4 C5 1.376(2)
C5 C6 1.406(3)
C6 C17 1.389(3)
C6 C7 1.474(2)
C7 C15 1.365(3)
C7 C8 1.445(3)
C9 C14 1.379(3)
C9 C10 1.382(3)
C10 C11 1.378(3)
C11 C12 1.382(3)
C12 C13 1.373(3)
C13 C14 1.403(3)
C14 C15 1.440(3)
C16 C17 1.496(3)
C17 C18 1.389(3)
O6 C21 1.361(2)
O6 C19 1.429(2)
O7 C22 1.371(2)
O7 C20 1.423(3)
O8 C26 1.208(3)
O9 C27 1.364(2)
O9 C26 1.381(2)
O10 C33 1.340(2)
O10 C34 1.433(2)
C21 C36 1.378(3)
C21 C22 1.406(3)
C22 C23 1.375(3)
C23 C24 1.404(3)
C24 C35 1.390(3)
C24 C25 1.469(2)
C25 C33 1.362(3)
C25 C26 1.445(3)
C27 C28 1.384(3)
C27 C32 1.385(3)
C28 C29 1.374(3)
C29 C30 1.391(3)
C30 C31 1.377(3)
C31 C32 1.403(3)
C32 C33 1.438(3)
C34 C35 1.497(3)
C35 C36 1.395(3)
